data_4004110
loop_
_publ_author_name
'Morscher, Alexandra'
'Dyer, Matthew S.'
'Duff, Benjamin B.'
'Han, Guopeng'
'Gamon, Jacinthe'
'Daniels, Luke M.'
'Dang, Yun'
'Surta, T. Wesley'
'Robertson, Craig M.'
'Blanc, Fr\'ed\'eric'
'Claridge, John B.'
'Rosseinsky, Matthew J.'

_publ_section_title
;
 Li6SiO4Cl2: A Hexagonal Argyrodite Based on Antiperovskite Layer Stacking
;
_journal_issue 6
_journal_name_full 'Chemistry of Materials'
_journal_page_first 2206
_journal_page_last 2217
_journal_paper_doi 10.1021/acs.chemmater.1c00157
_journal_volume 33
_journal_year 2021
_chemical_formula_sum 'Cl1.96 Li5.51 O3.93 Si'
_chemical_formula_weight 198.6964
_space_group_crystal_system hexagonal
_space_group_IT_number 186
_space_group_name_Hall 'P 6c -2c'
_space_group_name_H-M_alt 'P 63 m c'
_symmetry_cell_setting hexagonal
_cell_angle_alpha 90
_cell_angle_beta 90
_cell_angle_gamma 120
_cell_formula_units_Z 2
_cell_length_a 6.110777(11)
_cell_length_b 6.110777(11)
_cell_length_c 10.02065(2)
_cell_measurement_temperature 548.15
_cell_volume 324.0555(10)
_computing_structure_refinement TOPAS-V5
_diffrn_ambient_temperature 548.15
_diffrn_measurement_device_type I11_Beamline_at_Diamone_Light_Source
_diffrn_radiation_probe x-ray
_diffrn_radiation_wavelength 0.82660
_exptl_absorpt_coefficient_mu 17.18
_exptl_crystal_density_diffrn 2.03587
_pd_block_id 275.xye
_pd_calc_method Rietveld
_pd_proc_2theta_range_inc 0.00400
_pd_proc_2theta_range_max 70.00000
_pd_proc_2theta_range_min 8.00000
_pd_proc_ls_prof_R_factor 1.92234
_pd_proc_ls_prof_wR_expected 0.56988
_pd_proc_ls_prof_wR_factor 2.75458
_refine_ls_goodness_of_fit_all 23.36381
_refine_ls_number_parameters 84
_refine_ls_R_factor_all 1.92234
_refine_ls_shift/su_max 0.0119
_cod_data_source_file cm1c00157_si_004_phase_1_P63mc.cif
_cod_data_source_block phase_1_P63mc
_cod_original_cell_volume 324.0556(14)
_cod_original_sg_symbol_H-M P63mc
_cod_database_code 4004110

loop_
_space_group_symop_operation_xyz
'x, y, z '
'-x, -y, z+1/2 '
'-x+y, -x, z '
'-x+y, y, z '
'-y, -x, z '
'-y, x-y, z '
'y, -x+y, z+1/2 '
'y, x, z+1/2 '
'x-y, -y, z+1/2 '
'x-y, x, z+1/2 '
'-x, -x+y, z+1/2 '
'x, x-y, z '

loop_
_atom_site_label
_atom_site_type_symbol
_atom_site_fract_x
_atom_site_fract_y
_atom_site_fract_z
_atom_site_occupancy
_atom_site_symmetry_multiplicity
_atom_site_adp_type
_atom_site_U_iso_or_equiv
Cl1 Cl-1 0.3333333 0.6666667 0.11937 0.977(3) 2 Biso 0
Cl2 Cl-1 0.3333333 0.6666667 0.73651(8) 0.979(3) 2 Biso 0
Li1a Li+1 0.5003(6) 0.4997(6) -0.0759(11) 0.417(17) 6 Biso 1.5(2)
Li1b Li+1 0.4793(5) 0.5207(5) -0.5094(9) 0.494(16) 6 Biso 1.14(17)
Li2 Li+1 0.7725(6) 0.0512(5) 0.7383(4) 0.463(5) 12 Biso 2.59(11)
O1 O-2 0.14479(6) 0.85521(6) 0.42440(16) 0.982(3) 6 Biso 1.13(2)
O2 O-2 0 0 0.64116(18) 0.988(4) 2 Biso 1.20(4)
Si1 Si+4 0 0 -0.01944(15) 1 2 Biso 0.776(16)

loop_
_atom_site_aniso_label
_atom_site_aniso_U_11
_atom_site_aniso_U_22
_atom_site_aniso_U_33
_atom_site_aniso_U_12
_atom_site_aniso_U_13
_atom_site_aniso_U_23
Cl1 0.0213(8) 0.0217(6) 0.0274(7) 0.0100(10) -0.0012(4) -0.0002(5)
Cl2 0.0246(9) 0.0246(7) 0.0398(9) 0.0107(10) -0.0056(9) 0.0050(10)

loop_
_atom_type_symbol
_atom_type_number_in_cell
Cl1 2
Cl2 2
Li1a 6
Li1b 6
Li2 12
O1 6
O2 2
Si1 2

loop_
_geom_angle_atom_site_label_1
_geom_angle_atom_site_label_2
_geom_angle_atom_site_label_3
_geom_angle
_geom_angle_site_symmetry_1
_geom_angle_site_symmetry_2
_geom_angle_site_symmetry_3
Li1b Cl1 Li1b 93.1(3) 7_565 1_555 2_665
Li1b Cl1 Li1b 93.1(3) 9_565 1_555 7_565
Li1b Cl1 Li1b 93.1(3) 9_565 1_555 2_665
Li2 Cl1 Li1b 94.25(14) 11_664 1_555 9_565
Li2 Cl1 Li1b 166.89(7) 11_664 1_555 7_565
Li2 Cl1 Li1b 75.68(18) 11_664 1_555 2_665
Li2 Cl1 Li2 98.09(12) 8_554 1_555 11_664
Li2 Cl1 Li1b 75.68(18) 8_554 1_555 9_565
Li2 Cl1 Li1b 94.25(14) 8_554 1_555 7_565
Li2 Cl1 Li1b 166.89(7) 8_554 1_555 2_665
Li2 Cl1 Li2 76.60(15) 7_564 1_555 8_554
Li2 Cl1 Li2 25.58(12) 7_564 1_555 11_664
Li2 Cl1 Li1b 75.68(18) 7_564 1_555 9_565
Li2 Cl1 Li1b 166.89(7) 7_564 1_555 7_565
Li2 Cl1 Li1b 94.25(14) 7_564 1_555 2_665
Li2 Cl1 Li2 98.09(12) 2_664 1_555 7_564
Li2 Cl1 Li2 25.58(12) 2_664 1_555 8_554
Li2 Cl1 Li2 114.52(17) 2_664 1_555 11_664
Li2 Cl1 Li1b 94.25(14) 2_664 1_555 9_565
Li2 Cl1 Li1b 75.68(18) 2_664 1_555 7_565
Li2 Cl1 Li1b 166.89(7) 2_664 1_555 2_665
Li2 Cl1 Li2 98.09(12) 10_554 1_555 2_664
Li2 Cl1 Li2 98.09(12) 10_554 1_555 7_564
Li2 Cl1 Li2 114.52(17) 10_554 1_555 8_554
Li2 Cl1 Li2 76.60(15) 10_554 1_555 11_664
Li2 Cl1 Li1b 166.89(7) 10_554 1_555 9_565
Li2 Cl1 Li1b 94.25(14) 10_554 1_555 7_565
Li2 Cl1 Li1b 75.68(18) 10_554 1_555 2_665
Li2 Cl1 Li2 25.58(12) 9_564 1_555 10_554
Li2 Cl1 Li2 76.60(15) 9_564 1_555 2_664
Li2 Cl1 Li2 114.52(17) 9_564 1_555 7_564
Li2 Cl1 Li2 98.09(12) 9_564 1_555 8_554
Li2 Cl1 Li2 98.09(12) 9_564 1_555 11_664
Li2 Cl1 Li1b 166.89(7) 9_564 1_555 9_565
Li2 Cl1 Li1b 75.68(18) 9_564 1_555 7_565
Li2 Cl1 Li1b 94.25(14) 9_564 1_555 2_665
Li1a Cl1 Li2 87.25(17) 6_665 1_555 9_564
Li1a Cl1 Li2 102.07(13) 6_665 1_555 10_554
Li1a Cl1 Li2 87.25(17) 6_665 1_555 2_664
Li1a Cl1 Li2 158.21(17) 6_665 1_555 7_564
Li1a Cl1 Li2 102.07(13) 6_665 1_555 8_554
Li1a Cl1 Li2 158.21(17) 6_665 1_555 11_664
Li1a Cl1 Li1b 82.9(2) 6_665 1_555 9_565
Li1a Cl1 Li1b 14.9(3) 6_665 1_555 7_565
Li1a Cl1 Li1b 82.9(2) 6_665 1_555 2_665
Li1a Cl1 Li1a 71.0(3) 1_555 1_555 6_665
Li1a Cl1 Li2 102.07(13) 1_555 1_555 9_564
Li1a Cl1 Li2 87.25(17) 1_555 1_555 10_554
Li1a Cl1 Li2 158.21(17) 1_555 1_555 2_664
Li1a Cl1 Li2 102.07(13) 1_555 1_555 7_564
Li1a Cl1 Li2 158.21(17) 1_555 1_555 8_554
Li1a Cl1 Li2 87.25(17) 1_555 1_555 11_664
Li1a Cl1 Li1b 82.9(2) 1_555 1_555 9_565
Li1a Cl1 Li1b 82.9(2) 1_555 1_555 7_565
Li1a Cl1 Li1b 14.9(3) 1_555 1_555 2_665
Li1a Cl1 Li1a 71.0(3) 3_565 1_555 1_555
Li1a Cl1 Li1a 71.0(3) 3_565 1_555 6_665
Li1a Cl1 Li2 158.21(17) 3_565 1_555 9_564
Li1a Cl1 Li2 158.21(17) 3_565 1_555 10_554
Li1a Cl1 Li2 102.07(13) 3_565 1_555 2_664
Li1a Cl1 Li2 87.25(17) 3_565 1_555 7_564
Li1a Cl1 Li2 87.25(17) 3_565 1_555 8_554
Li1a Cl1 Li2 102.07(13) 3_565 1_555 11_664
Li1a Cl1 Li1b 14.9(3) 3_565 1_555 9_565
Li1a Cl1 Li1b 82.9(2) 3_565 1_555 7_565
Li1a Cl1 Li1b 82.9(2) 3_565 1_555 2_665
Li2 Cl2 Li2 46.89(19) 4_665 1_555 6_555
Li2 Cl2 Li2 119.995(8) 12_555 1_555 4_665
Li2 Cl2 Li2 166.87(19) 12_555 1_555 6_555
Li2 Cl2 Li2 73.11(19) 3_665 1_555 12_555
Li2 Cl2 Li2 166.87(19) 3_665 1_555 4_665
Li2 Cl2 Li2 119.995(8) 3_665 1_555 6_555
Li2 Cl2 Li2 46.89(19) 5_565 1_555 3_665
Li2 Cl2 Li2 119.995(8) 5_565 1_555 12_555
Li2 Cl2 Li2 119.995(8) 5_565 1_555 4_665
Li2 Cl2 Li2 73.11(19) 5_565 1_555 6_555
Li2 Cl2 Li2 166.87(19) 1_565 1_555 5_565
Li2 Cl2 Li2 119.995(8) 1_565 1_555 3_665
Li2 Cl2 Li2 46.89(19) 1_565 1_555 12_555
Li2 Cl2 Li2 73.11(19) 1_565 1_555 4_665
Li2 Cl2 Li2 119.995(8) 1_565 1_555 6_555
Li1a Cl2 Li2 128.56(19) 3_566 1_555 1_565
Li1a Cl2 Li2 56.28(16) 3_566 1_555 5_565
Li1a Cl2 Li2 85.23(9) 3_566 1_555 3_665
Li1a Cl2 Li2 128.56(19) 3_566 1_555 12_555
Li1a Cl2 Li2 85.23(9) 3_566 1_555 4_665
Li1a Cl2 Li2 56.28(16) 3_566 1_555 6_555
Li1a Cl2 Li1a 72.8(3) 1_556 1_555 3_566
Li1a Cl2 Li2 85.23(9) 1_556 1_555 1_565
Li1a Cl2 Li2 85.23(9) 1_556 1_555 5_565
Li1a Cl2 Li2 56.28(16) 1_556 1_555 3_665
Li1a Cl2 Li2 56.28(16) 1_556 1_555 12_555
Li1a Cl2 Li2 128.56(19) 1_556 1_555 4_665
Li1a Cl2 Li2 128.56(19) 1_556 1_555 6_555
Li1a Cl2 Li1a 72.8(3) 6_666 1_555 1_556
Li1a Cl2 Li1a 72.8(3) 6_666 1_555 3_566
Li1a Cl2 Li2 56.28(16) 6_666 1_555 1_565
Li1a Cl2 Li2 128.56(19) 6_666 1_555 5_565
Li1a Cl2 Li2 128.56(19) 6_666 1_555 3_665
Li1a Cl2 Li2 85.23(9) 6_666 1_555 12_555
Li1a Cl2 Li2 56.28(16) 6_666 1_555 4_665
Li1a Cl2 Li2 85.23(9) 6_666 1_555 6_555
Li1b Cl2 Li1a 104.7(2) 6_666 1_555 6_666
Li1b Cl2 Li1a 143.06(12) 6_666 1_555 1_556
Li1b Cl2 Li1a 143.06(12) 6_666 1_555 3_566
Li1b Cl2 Li2 65.11(13) 6_666 1_555 1_565
Li1b Cl2 Li2 119.56(15) 6_666 1_555 5_565
Li1b Cl2 Li2 119.56(15) 6_666 1_555 3_665
Li1b Cl2 Li2 86.86(9) 6_666 1_555 12_555
Li1b Cl2 Li2 65.11(13) 6_666 1_555 4_665
Li1b Cl2 Li2 86.86(9) 6_666 1_555 6_555
Li1b Cl2 Li1b 54.8(2) 1_556 1_555 6_666
Li1b Cl2 Li1a 143.06(12) 1_556 1_555 6_666
Li1b Cl2 Li1a 104.7(2) 1_556 1_555 1_556
Li1b Cl2 Li1a 143.06(12) 1_556 1_555 3_566
Li1b Cl2 Li2 86.86(9) 1_556 1_555 1_565
Li1b Cl2 Li2 86.86(9) 1_556 1_555 5_565
Li1b Cl2 Li2 65.11(13) 1_556 1_555 3_665
Li1b Cl2 Li2 65.11(13) 1_556 1_555 12_555
Li1b Cl2 Li2 119.56(15) 1_556 1_555 4_665
Li1b Cl2 Li2 119.56(15) 1_556 1_555 6_555
Li1b Cl2 Li1b 54.8(2) 3_566 1_555 1_556
Li1b Cl2 Li1b 54.8(2) 3_566 1_555 6_666
Li1b Cl2 Li1a 143.06(12) 3_566 1_555 6_666
Li1b Cl2 Li1a 143.06(12) 3_566 1_555 1_556
Li1b Cl2 Li1a 104.7(2) 3_566 1_555 3_566
Li1b Cl2 Li2 119.56(15) 3_566 1_555 1_565
Li1b Cl2 Li2 65.11(13) 3_566 1_555 5_565
Li1b Cl2 Li2 86.86(9) 3_566 1_555 3_665
Li1b Cl2 Li2 119.56(15) 3_566 1_555 12_555
Li1b Cl2 Li2 86.86(9) 3_566 1_555 4_665
Li1b Cl2 Li2 65.11(13) 3_566 1_555 6_555
O1 Li1a Li1b 82.8(3) 9_664 1_555 2_665
O1 Li1a O1 132.3(3) 7_554 1_555 9_664
O1 Li1a Li1b 82.8(3) 7_554 1_555 2_665
Li2 Li1a O1 52.0(2) 12_554 1_555 7_554
Li2 Li1a O1 121.9(5) 12_554 1_555 9_664
Li2 Li1a Li1b 134.5(3) 12_554 1_555 2_665
Li2 Li1a Li2 77.4(4) 3_664 1_555 12_554
Li2 Li1a O1 121.9(5) 3_664 1_555 7_554
Li2 Li1a O1 52.0(2) 3_664 1_555 9_664
Li2 Li1a Li1b 134.5(3) 3_664 1_555 2_665
Cl2 Li1a Li2 60.9(2) 1_554 1_555 3_664
Cl2 Li1a Li2 60.9(2) 1_554 1_555 12_554
Cl2 Li1a O1 106.1(3) 1_554 1_555 7_554
Cl2 Li1a O1 106.1(3) 1_554 1_555 9_664
Cl2 Li1a Li1b 154.7(9) 1_554 1_555 2_665
Cl1 Li1a Cl2 94.69(18) 1_555 1_555 1_554
Cl1 Li1a Li2 130.36(19) 1_555 1_555 3_664
Cl1 Li1a Li2 130.36(19) 1_555 1_555 12_554
Cl1 Li1a O1 105.6(3) 1_555 1_555 7_554
Cl1 Li1a O1 105.6(3) 1_555 1_555 9_664
Cl1 Li1a Li1b 60.0(8) 1_555 1_555 2_665
Li1b Li1a Cl1 114.1(4) 7_555 1_555 1_555
Li1b Li1a Cl2 139.0(4) 7_555 1_555 1_554
Li1b Li1a Li2 78.2(2) 7_555 1_555 3_664
Li1b Li1a Li2 111.3(3) 7_555 1_555 12_554
Li1b Li1a O1 93.9(2) 7_555 1_555 7_554
Li1b Li1a O1 40.15(15) 7_555 1_555 9_664
Li1b Li1a Li1b 61.2(5) 7_555 1_555 2_665
Li1b Li1a Li1b 54.11(16) 9_665 1_555 7_555
Li1b Li1a Cl1 114.1(4) 9_665 1_555 1_555
Li1b Li1a Cl2 139.0(4) 9_665 1_555 1_554
Li1b Li1a Li2 111.3(3) 9_665 1_555 3_664
Li1b Li1a Li2 78.2(2) 9_665 1_555 12_554
Li1b Li1a O1 40.15(15) 9_665 1_555 7_554
Li1b Li1a O1 93.9(2) 9_665 1_555 9_664
Li1b Li1a Li1b 61.2(5) 9_665 1_555 2_665
Li2 Li1a Li1b 59.2(2) 6_654 1_555 9_665
Li2 Li1a Li1b 96.1(2) 6_654 1_555 7_555
Li2 Li1a Cl1 136.46(13) 6_654 1_555 1_555
Li2 Li1a Cl2 79.8(3) 6_654 1_555 1_554
Li2 Li1a Li2 84.5(3) 6_654 1_555 3_664
Li2 Li1a Li2 19.02(10) 6_654 1_555 12_554
Li2 Li1a O1 38.7(2) 6_654 1_555 7_554
Li2 Li1a O1 117.4(4) 6_654 1_555 9_664
Li2 Li1a Li1b 117.7(4) 6_654 1_555 2_665
Li2 Li1a Li2 85.5(3) 4_654 1_555 6_654
Li2 Li1a Li1b 96.1(2) 4_654 1_555 9_665
Li2 Li1a Li1b 59.2(2) 4_654 1_555 7_555
Li2 Li1a Cl1 136.46(13) 4_654 1_555 1_555
Li2 Li1a Cl2 79.8(3) 4_654 1_555 1_554
Li2 Li1a Li2 19.02(10) 4_654 1_555 3_664
Li2 Li1a Li2 84.5(3) 4_654 1_555 12_554
Li2 Li1a O1 117.4(4) 4_654 1_555 7_554
Li2 Li1a O1 38.7(2) 4_654 1_555 9_664
Li2 Li1a Li1b 117.7(4) 4_654 1_555 2_665
Li1a Li1a Li2 46.84(17) 6_655 1_555 4_654
Li1a Li1a Li2 89.69(13) 6_655 1_555 6_654
Li1a Li1a Li1b 58.77(8) 6_655 1_555 9_665
Li1a Li1a Li1b 13.3(3) 6_655 1_555 7_555
Li1a Li1a Cl1 125.48(15) 6_655 1_555 1_555
Li1a Li1a Cl2 126.38(15) 6_655 1_555 1_554
Li1a Li1a Li2 65.86(17) 6_655 1_555 3_664
Li1a Li1a Li2 102.51(16) 6_655 1_555 12_554
Li1a Li1a O1 96.17(17) 6_655 1_555 7_554
Li1a Li1a O1 36.17(17) 6_655 1_555 9_664
Li1a Li1a Li1b 74.5(6) 6_655 1_555 2_665
Li1a Li1a Li1a 60.000 3_665 1_555 6_655
Li1a Li1a Li2 89.69(13) 3_665 1_555 4_654
Li1a Li1a Li2 46.84(17) 3_665 1_555 6_654
Li1a Li1a Li1b 13.3(3) 3_665 1_555 9_665
Li1a Li1a Li1b 58.77(8) 3_665 1_555 7_555
Li1a Li1a Cl1 125.48(15) 3_665 1_555 1_555
Li1a Li1a Cl2 126.38(15) 3_665 1_555 1_554
Li1a Li1a Li2 102.51(16) 3_665 1_555 3_664
Li1a Li1a Li2 65.86(17) 3_665 1_555 12_554
Li1a Li1a O1 36.17(17) 3_665 1_555 7_554
Li1a Li1a O1 96.17(17) 3_665 1_555 9_664
Li1a Li1a Li1b 74.5(6) 3_665 1_555 2_665
Li1a Li1a Li1a 180.000 3_565 1_555 3_665
Li1a Li1a Li1a 120.000 3_565 1_555 6_655
Li1a Li1a Li2 90.31(13) 3_565 1_555 4_654
Li1a Li1a Li2 133.16(17) 3_565 1_555 6_654
Li1a Li1a Li1b 166.7(3) 3_565 1_555 9_665
Li1a Li1a Li1b 121.23(8) 3_565 1_555 7_555
Li1a Li1a Cl1 54.52(15) 3_565 1_555 1_555
Li1a Li1a Cl2 53.62(15) 3_565 1_555 1_554
Li1a Li1a Li2 77.49(16) 3_565 1_555 3_664
Li1a Li1a Li2 114.14(17) 3_565 1_555 12_554
Li1a Li1a O1 143.83(17) 3_565 1_555 7_554
Li1a Li1a O1 83.83(17) 3_565 1_555 9_664
Li1a Li1a Li1b 105.5(6) 3_565 1_555 2_665
Li1a Li1a Li1a 60.000 6_665 1_555 3_565
Li1a Li1a Li1a 120.000 6_665 1_555 3_665
Li1a Li1a Li1a 180.000 6_665 1_555 6_655
Li1a Li1a Li2 133.16(17) 6_665 1_555 4_654
Li1a Li1a Li2 90.31(13) 6_665 1_555 6_654
Li1a Li1a Li1b 121.23(8) 6_665 1_555 9_665
Li1a Li1a Li1b 166.7(3) 6_665 1_555 7_555
Li1a Li1a Cl1 54.52(15) 6_665 1_555 1_555
Li1a Li1a Cl2 53.62(15) 6_665 1_555 1_554
Li1a Li1a Li2 114.14(17) 6_665 1_555 3_664
Li1a Li1a Li2 77.49(16) 6_665 1_555 12_554
Li1a Li1a O1 83.83(17) 6_665 1_555 7_554
Li1a Li1a O1 143.83(17) 6_665 1_555 9_664
Li1a Li1a Li1b 105.5(6) 6_665 1_555 2_665
Si1 Li1a Li1a 119.40(11) 1_555 1_555 6_665
Si1 Li1a Li1a 60.50(11) 1_555 1_555 3_565
Si1 Li1a Li1a 119.50(11) 1_555 1_555 3_665
Si1 Li1a Li1a 60.60(11) 1_555 1_555 6_655
Si1 Li1a Li2 56.32(10) 1_555 1_555 4_654
Si1 Li1a Li2 141.3(3) 1_555 1_555 6_654
Si1 Li1a Li1b 114.0(2) 1_555 1_555 9_665
Si1 Li1a Li1b 60.81(8) 1_555 1_555 7_555
Si1 Li1a Cl1 82.20(18) 1_555 1_555 1_555
Si1 Li1a Cl2 97.58(16) 1_555 1_555 1_554
Si1 Li1a Li2 61.68(11) 1_555 1_555 3_664
Si1 Li1a Li2 139.1(4) 1_555 1_555 12_554
Si1 Li1a O1 154.1(3) 1_555 1_555 7_554
Si1 Li1a O1 25.93(9) 1_555 1_555 9_664
Si1 Li1a Li1b 80.0(2) 1_555 1_555 2_665
Si1 Li1a Si1 159.0(4) 1_665 1_555 1_555
Si1 Li1a Li1a 60.50(11) 1_665 1_555 6_665
Si1 Li1a Li1a 119.40(11) 1_665 1_555 3_565
Si1 Li1a Li1a 60.60(11) 1_665 1_555 3_665
Si1 Li1a Li1a 119.50(11) 1_665 1_555 6_655
Si1 Li1a Li2 141.3(3) 1_665 1_555 4_654
Si1 Li1a Li2 56.32(10) 1_665 1_555 6_654
Si1 Li1a Li1b 60.81(8) 1_665 1_555 9_665
Si1 Li1a Li1b 114.0(2) 1_665 1_555 7_555
Si1 Li1a Cl1 82.20(18) 1_665 1_555 1_555
Si1 Li1a Cl2 97.58(16) 1_665 1_555 1_554
Si1 Li1a Li2 139.1(4) 1_665 1_555 3_664
Si1 Li1a Li2 61.68(11) 1_665 1_555 12_554
Si1 Li1a O1 25.93(9) 1_665 1_555 7_554
Si1 Li1a O1 154.1(3) 1_665 1_555 9_664
Si1 Li1a Li1b 80.0(2) 1_665 1_555 2_665
O1 Li1b Li1a 76.1(4) 3_564 1_555 2_664
O1 Li1b O1 127.1(4) 6_664 1_555 3_564
O1 Li1b Li1a 76.1(4) 6_664 1_555 2_664
Cl1 Li1b O1 115.16(14) 2_664 1_555 6_664
Cl1 Li1b O1 115.16(14) 2_664 1_555 3_564
Cl1 Li1b Li1a 105.1(7) 2_664 1_555 2_664
Li1b Li1b Cl1 136.55(14) 3_565 1_555 2_664
Li1b Li1b O1 46.12(16) 3_565 1_555 6_664
Li1b Li1b O1 101.66(13) 3_565 1_555 3_564
Li1b Li1b Li1a 105.5(6) 3_565 1_555 2_664
Li1b Li1b Li1b 60.000 6_665 1_555 3_565
Li1b Li1b Cl1 136.55(14) 6_665 1_555 2_664
Li1b Li1b O1 101.66(13) 6_665 1_555 6_664
Li1b Li1b O1 46.12(16) 6_665 1_555 3_564
Li1b Li1b Li1a 105.5(6) 6_665 1_555 2_664
Cl2 Li1b Li1b 62.61(10) 1_554 1_555 6_665
Cl2 Li1b Li1b 62.61(10) 1_554 1_555 3_565
Cl2 Li1b Cl1 89.1(3) 1_554 1_555 2_664
Cl2 Li1b O1 98.1(2) 1_554 1_555 6_664
Cl2 Li1b O1 98.1(2) 1_554 1_555 3_564
Cl2 Li1b Li1a 165.9(8) 1_554 1_555 2_664
Li1a Li1b Cl2 75.8(2) 7_564 1_555 1_554
Li1a Li1b Li1b 13.3(3) 7_564 1_555 6_665
Li1a Li1b Li1b 62.94(8) 7_564 1_555 3_565
Li1a Li1b Cl1 144.6(2) 7_564 1_555 2_664
Li1a Li1b O1 98.8(2) 7_564 1_555 6_664
Li1a Li1b O1 39.12(12) 7_564 1_555 3_564
Li1a Li1b Li1a 92.2(8) 7_564 1_555 2_664
Li1a Li1b Li1a 62.46(17) 9_564 1_555 7_564
Li1a Li1b Cl2 75.8(2) 9_564 1_555 1_554
Li1a Li1b Li1b 62.94(8) 9_564 1_555 6_665
Li1a Li1b Li1b 13.3(3) 9_564 1_555 3_565
Li1a Li1b Cl1 144.6(2) 9_564 1_555 2_664
Li1a Li1b O1 39.12(12) 9_564 1_555 6_664
Li1a Li1b O1 98.8(2) 9_564 1_555 3_564
Li1a Li1b Li1a 92.2(8) 9_564 1_555 2_664
Li2 Li1b Li1a 93.6(2) 3_664 1_555 9_564
Li2 Li1b Li1a 126.4(3) 3_664 1_555 7_564
Li2 Li1b Cl2 51.29(16) 3_664 1_555 1_554
Li2 Li1b Li1b 113.59(12) 3_664 1_555 6_665
Li2 Li1b Li1b 83.56(11) 3_664 1_555 3_565
Li2 Li1b Cl1 53.21(18) 3_664 1_555 2_664
Li2 Li1b O1 83.01(18) 3_664 1_555 6_664
Li2 Li1b O1 142.7(4) 3_664 1_555 3_564
Li2 Li1b Li1a 138.6(4) 3_664 1_555 2_664
Li2 Li1b Li2 61.6(2) 12_554 1_555 3_664
Li2 Li1b Li1a 126.4(3) 12_554 1_555 9_564
Li2 Li1b Li1a 93.6(2) 12_554 1_555 7_564
Li2 Li1b Cl2 51.29(16) 12_554 1_555 1_554
Li2 Li1b Li1b 83.56(11) 12_554 1_555 6_665
Li2 Li1b Li1b 113.59(12) 12_554 1_555 3_565
Li2 Li1b Cl1 53.21(18) 12_554 1_555 2_664
Li2 Li1b O1 142.7(4) 12_554 1_555 6_664
Li2 Li1b O1 83.01(18) 12_554 1_555 3_564
Li2 Li1b Li1a 138.6(4) 12_554 1_555 2_664
Li2 Li1b Li2 117.64(14) 10_553 1_555 12_554
Li2 Li1b Li2 171.42(19) 10_553 1_555 3_664
Li2 Li1b Li1a 93.2(3) 10_553 1_555 9_564
Li2 Li1b Li1a 61.7(2) 10_553 1_555 7_564
Li2 Li1b Cl2 135.90(14) 10_553 1_555 1_554
Li2 Li1b Li1b 74.25(11) 10_553 1_555 6_665
Li2 Li1b Li1b 103.94(12) 10_553 1_555 3_565
Li2 Li1b Cl1 118.9(2) 10_553 1_555 2_664
Li2 Li1b O1 99.1(4) 10_553 1_555 6_664
Li2 Li1b O1 40.64(18) 10_553 1_555 3_564
Li2 Li1b Li1a 35.8(3) 10_553 1_555 2_664
Li2 Li1b Li2 61.6(2) 11_663 1_555 10_553
Li2 Li1b Li2 171.42(19) 11_663 1_555 12_554
Li2 Li1b Li2 117.64(14) 11_663 1_555 3_664
Li2 Li1b Li1a 61.7(2) 11_663 1_555 9_564
Li2 Li1b Li1a 93.2(3) 11_663 1_555 7_564
Li2 Li1b Cl2 135.90(14) 11_663 1_555 1_554
Li2 Li1b Li1b 103.94(12) 11_663 1_555 6_665
Li2 Li1b Li1b 74.25(11) 11_663 1_555 3_565
Li2 Li1b Cl1 118.9(2) 11_663 1_555 2_664
Li2 Li1b O1 40.64(18) 11_663 1_555 6_664
Li2 Li1b O1 99.1(4) 11_663 1_555 3_564
Li2 Li1b Li1a 35.8(3) 11_663 1_555 2_664
Si1 Li1b Li2 57.47(12) 2_554 1_555 11_663
Si1 Li1b Li2 118.9(3) 2_554 1_555 10_553
Si1 Li1b Li2 121.8(3) 2_554 1_555 12_554
Si1 Li1b Li2 60.34(11) 2_554 1_555 3_664
Si1 Li1b Li1a 62.26(8) 2_554 1_555 9_564
Si1 Li1b Li1a 124.63(18) 2_554 1_555 7_564
Si1 Li1b Cl2 93.78(16) 2_554 1_555 1_554
Si1 Li1b Li1b 124.08(9) 2_554 1_555 6_665
Si1 Li1b Li1b 64.11(9) 2_554 1_555 3_565
Si1 Li1b Cl1 87.60(11) 2_554 1_555 2_664
Si1 Li1b O1 27.93(6) 2_554 1_555 6_664
Si1 Li1b O1 154.3(4) 2_554 1_555 3_564
Si1 Li1b Li1a 86.94(16) 2_554 1_555 2_664
Si1 Li1b Si1 171.0(2) 2_664 1_555 2_554
Si1 Li1b Li2 118.9(3) 2_664 1_555 11_663
Si1 Li1b Li2 57.47(12) 2_664 1_555 10_553
Si1 Li1b Li2 60.34(11) 2_664 1_555 12_554
Si1 Li1b Li2 121.8(3) 2_664 1_555 3_664
Si1 Li1b Li1a 124.63(18) 2_664 1_555 9_564
Si1 Li1b Li1a 62.26(8) 2_664 1_555 7_564
Si1 Li1b Cl2 93.78(16) 2_664 1_555 1_554
Si1 Li1b Li1b 64.11(9) 2_664 1_555 6_665
Si1 Li1b Li1b 124.08(9) 2_664 1_555 3_565
Si1 Li1b Cl1 87.60(11) 2_664 1_555 2_664
Si1 Li1b O1 154.3(4) 2_664 1_555 6_664
Si1 Li1b O1 27.93(6) 2_664 1_555 3_564
Si1 Li1b Li1a 86.94(16) 2_664 1_555 2_664
O2 Li2 Li2 73.04(8) 1_655 1_555 5_665
O1 Li2 O2 116.7(2) 2_665 1_555 1_655
O1 Li2 Li2 73.90(8) 2_665 1_555 5_665
Li2 Li2 O1 99.46(12) 12_545 1_555 2_665
Li2 Li2 O2 56.93(10) 12_545 1_555 1_655
Li2 Li2 Li2 120.000 12_545 1_555 5_665
Li1a Li2 Li2 102.51(16) 6_656 1_555 12_545
Li1a Li2 O1 50.02(19) 6_656 1_555 2_665
Li1a Li2 O2 156.1(3) 6_656 1_555 1_655
Li1a Li2 Li2 114.14(17) 6_656 1_555 5_665
Cl1 Li2 Li1a 93.3(2) 2_665 1_555 6_656
Cl1 Li2 Li2 147.26(8) 2_665 1_555 12_545
Cl1 Li2 O1 112.56(17) 2_665 1_555 2_665
Cl1 Li2 O2 110.55(17) 2_665 1_555 1_655
Cl1 Li2 Li2 77.21(6) 2_665 1_555 5_665
Cl2 Li2 Cl1 96.91(13) 1_545 1_555 2_665
Cl2 Li2 Li1a 62.84(18) 1_545 1_555 6_656
Cl2 Li2 Li2 66.55(9) 1_545 1_555 12_545
Cl2 Li2 O1 106.19(15) 1_545 1_555 2_665
Cl2 Li2 O2 112.16(15) 1_545 1_555 1_655
Cl2 Li2 Li2 173.43(10) 1_545 1_555 5_665
Li2 Li2 Cl2 86.62(16) 6_645 1_555 1_545
Li2 Li2 Cl1 150.35(9) 6_645 1_555 2_665
Li2 Li2 Li1a 114.10(19) 6_645 1_555 6_656
Li2 Li2 Li2 20.07(9) 6_645 1_555 12_545
Li2 Li2 O1 94.42(12) 6_645 1_555 2_665
Li2 Li2 O2 42.60(9) 6_645 1_555 1_655
Li2 Li2 Li2 99.93(9) 6_645 1_555 5_665
Li2 Li2 Li2 60.000 3_765 1_555 6_645
Li2 Li2 Cl2 146.62(16) 3_765 1_555 1_545
Li2 Li2 Cl1 111.82(12) 3_765 1_555 2_665
Li2 Li2 Li1a 128.73(19) 3_765 1_555 6_656
Li2 Li2 Li2 80.07(9) 3_765 1_555 12_545
Li2 Li2 O1 78.83(11) 3_765 1_555 2_665
Li2 Li2 O2 42.60(9) 3_765 1_555 1_655
Li2 Li2 Li2 39.93(9) 3_765 1_555 5_665
Si1 Li2 Li2 61.95(7) 1_656 1_555 3_765
Si1 Li2 Li2 61.95(7) 1_656 1_555 6_645
Si1 Li2 Cl2 104.43(12) 1_656 1_555 1_545
Si1 Li2 Cl1 143.13(14) 1_656 1_555 2_665
Si1 Li2 Li1a 71.08(19) 1_656 1_555 6_656
Si1 Li2 Li2 69.60(7) 1_656 1_555 12_545
Si1 Li2 O1 32.55(7) 1_656 1_555 2_665
Si1 Li2 O2 88.89(16) 1_656 1_555 1_655
Si1 Li2 Li2 79.26(5) 1_656 1_555 5_665
Li1b Li2 Si1 165.01(15) 6_656 1_555 1_656
Li1b Li2 Li2 122.57(13) 6_656 1_555 3_765
Li1b Li2 Li2 106.62(14) 6_656 1_555 6_645
Li1b Li2 Cl2 63.61(13) 6_656 1_555 1_545
Li1b Li2 Cl1 51.11(11) 6_656 1_555 2_665
Li1b Li2 Li1a 108.2(2) 6_656 1_555 6_656
Li1b Li2 Li2 96.44(11) 6_656 1_555 12_545
Li1b Li2 O1 155.4(2) 6_656 1_555 2_665
Li1b Li2 O2 87.75(17) 6_656 1_555 1_655
Li1b Li2 Li2 113.59(12) 6_656 1_555 5_665
Li1b Li2 Li1b 117.27(12) 7_556 1_555 6_656
Li1b Li2 Si1 63.34(12) 7_556 1_555 1_656
Li1b Li2 Li2 119.15(12) 7_556 1_555 3_765
Li1b Li2 Li2 112.43(14) 7_556 1_555 6_645
Li1b Li2 Cl2 71.74(13) 7_556 1_555 1_545
Li1b Li2 Cl1 96.52(16) 7_556 1_555 2_665
Li1b Li2 Li1a 9.78(18) 7_556 1_555 6_656
Li1b Li2 Li2 103.94(12) 7_556 1_555 12_545
Li1b Li2 O1 40.34(12) 7_556 1_555 2_665
Li1b Li2 O2 151.5(2) 7_556 1_555 1_655
Li1b Li2 Li2 105.75(11) 7_556 1_555 5_665
Li1a Li2 Li1b 59.1(2) 3_666 1_555 7_556
Li1a Li2 Li1b 130.8(2) 3_666 1_555 6_656
Li1a Li2 Si1 63.41(16) 3_666 1_555 1_656
Li1a Li2 Li2 74.03(15) 3_666 1_555 3_765
Li1a Li2 Li2 120.05(13) 3_666 1_555 6_645
Li1a Li2 Cl2 129.8(2) 3_666 1_555 1_545
Li1a Li2 Cl1 79.80(17) 3_666 1_555 2_665
Li1a Li2 Li1a 67.3(3) 3_666 1_555 6_656
Li1a Li2 Li2 132.74(15) 3_666 1_555 12_545
Li1a Li2 O1 37.44(17) 3_666 1_555 2_665
Li1a Li2 O2 115.84(17) 3_666 1_555 1_655
Li1a Li2 Li2 46.84(17) 3_666 1_555 5_665
Li2 Li2 Li1a 90.31(13) 4_655 1_555 3_666
Li2 Li2 Li1b 59.19(12) 4_655 1_555 7_556
Li2 Li2 Li1b 59.18(12) 4_655 1_555 6_656
Li2 Li2 Si1 122.34(8) 4_655 1_555 1_656
Li2 Li2 Li2 159.93(9) 4_655 1_555 3_765
Li2 Li2 Li2 140.07(9) 4_655 1_555 6_645
Li2 Li2 Cl2 53.45(9) 4_655 1_555 1_545
Li2 Li2 Cl1 51.70(8) 4_655 1_555 2_665
Li2 Li2 Li1a 51.28(19) 4_655 1_555 6_656
Li2 Li2 Li2 120.000 4_655 1_555 12_545
Li2 Li2 O1 96.49(12) 4_655 1_555 2_665
Li2 Li2 O2 146.86(13) 4_655 1_555 1_655
Li2 Li2 Li2 120.000 4_655 1_555 5_665
O1 Li2 Li2 120.80(7) 7_545 1_555 4_655
O1 Li2 Li1a 94.92(18) 7_545 1_555 3_666
O1 Li2 Li1b 73.83(13) 7_545 1_555 7_556
O1 Li2 Li1b 133.11(14) 7_545 1_555 6_656
O1 Li2 Si1 31.96(5) 7_545 1_555 1_656
O1 Li2 Li2 73.97(8) 7_545 1_555 3_765
O1 Li2 Li2 39.12(9) 7_545 1_555 6_645
O1 Li2 Cl2 80.19(9) 7_545 1_555 1_545
O1 Li2 Cl1 170.35(17) 7_545 1_555 2_665
O1 Li2 Li1a 77.12(18) 7_545 1_555 6_656
O1 Li2 Li2 39.37(7) 7_545 1_555 12_545
O1 Li2 O1 60.09(11) 7_545 1_555 2_665
O1 Li2 O2 78.99(15) 7_545 1_555 1_655
O1 Li2 Li2 105.13(5) 7_545 1_555 5_665
Si1 Li2 O1 102.24(13) 2_655 1_555 7_545
Si1 Li2 Li2 120.78(8) 2_655 1_555 4_655
Si1 Li2 Li1a 126.52(18) 2_655 1_555 3_666
Si1 Li2 Li1b 173.85(15) 2_655 1_555 7_556
Si1 Li2 Li1b 61.80(12) 2_655 1_555 6_656
Si1 Li2 Si1 115.81(14) 2_655 1_555 1_656
Si1 Li2 Li2 63.26(7) 2_655 1_555 3_765
Si1 Li2 Li2 63.26(7) 2_655 1_555 6_645
Si1 Li2 Cl2 103.11(12) 2_655 1_555 1_545
Si1 Li2 Cl1 87.36(11) 2_655 1_555 2_665
Si1 Li2 Li1a 165.9(2) 2_655 1_555 6_656
Si1 Li2 Li2 70.52(7) 2_655 1_555 12_545
Si1 Li2 O1 141.77(17) 2_655 1_555 2_665
Si1 Li2 O2 26.91(8) 2_655 1_555 1_655
Si1 Li2 Li2 79.73(5) 2_655 1_555 5_665
Li2 Li2 Si1 59.22(8) 4_755 1_555 2_655
Li2 Li2 O1 59.20(7) 4_755 1_555 7_545
Li2 Li2 Li2 180.000 4_755 1_555 4_655
Li2 Li2 Li1a 89.69(13) 4_755 1_555 3_666
Li2 Li2 Li1b 120.81(12) 4_755 1_555 7_556
Li2 Li2 Li1b 120.82(12) 4_755 1_555 6_656
Li2 Li2 Si1 57.66(8) 4_755 1_555 1_656
Li2 Li2 Li2 20.07(9) 4_755 1_555 3_765
Li2 Li2 Li2 39.93(9) 4_755 1_555 6_645
Li2 Li2 Cl2 126.55(9) 4_755 1_555 1_545
Li2 Li2 Cl1 128.30(8) 4_755 1_555 2_665
Li2 Li2 Li1a 128.72(19) 4_755 1_555 6_656
Li2 Li2 Li2 60.000 4_755 1_555 12_545
Li2 Li2 O1 83.51(12) 4_755 1_555 2_665
Li2 Li2 O2 33.14(13) 4_755 1_555 1_655
Li2 Li2 Li2 60.000 4_755 1_555 5_665
Li1a O1 Si1 123.7(2) 9_565 1_555 2_565
Li1a O1 Li1a 107.7(3) 7_565 1_555 9_565
Li1a O1 Si1 123.7(2) 7_565 1_555 2_565
Li1b O1 Li1a 100.7(2) 3_566 1_555 7_565
Li1b O1 Li1a 21.1(4) 3_566 1_555 9_565
Li1b O1 Si1 118.4(2) 3_566 1_555 2_565
Li1b O1 Li1b 87.8(3) 6_666 1_555 3_566
Li1b O1 Li1a 21.1(4) 6_666 1_555 7_565
Li1b O1 Li1a 100.7(2) 6_666 1_555 9_565
Li1b O1 Si1 118.4(2) 6_666 1_555 2_565
Li2 O1 Li1b 99.0(3) 2_664 1_555 6_666
Li2 O1 Li1b 122.8(3) 2_664 1_555 3_566
Li2 O1 Li1a 78.0(4) 2_664 1_555 7_565
Li2 O1 Li1a 103.9(4) 2_664 1_555 9_565
Li2 O1 Si1 107.65(15) 2_664 1_555 2_565
Li2 O1 Li2 32.21(16) 8_554 1_555 2_664
Li2 O1 Li1b 122.8(3) 8_554 1_555 6_666
Li2 O1 Li1b 99.0(3) 8_554 1_555 3_566
Li2 O1 Li1a 103.9(4) 8_554 1_555 7_565
Li2 O1 Li1a 78.0(4) 8_554 1_555 9_565
Li2 O1 Si1 107.65(15) 8_554 1_555 2_565
O1 O1 Li2 80.54(12) 3_465 1_555 8_554
O1 O1 Li2 96.49(12) 3_465 1_555 2_664
O1 O1 Li1b 153.5(2) 3_465 1_555 6_666
O1 O1 Li1b 101.66(13) 3_465 1_555 3_566
O1 O1 Li1a 156.17(17) 3_465 1_555 7_565
O1 O1 Li1a 96.17(17) 3_465 1_555 9_565
O1 O1 Si1 35.62(4) 3_465 1_555 2_565
O1 O1 O1 60.000 6_675 1_555 3_465
O1 O1 Li2 96.49(12) 6_675 1_555 8_554
O1 O1 Li2 80.54(12) 6_675 1_555 2_664
O1 O1 Li1b 101.66(13) 6_675 1_555 6_666
O1 O1 Li1b 153.5(2) 6_675 1_555 3_566
O1 O1 Li1a 96.17(17) 6_675 1_555 7_565
O1 O1 Li1a 156.17(17) 6_675 1_555 9_565
O1 O1 Si1 35.62(4) 6_675 1_555 2_565
O2 O1 O1 60.05(3) 1_565 1_555 6_675
O2 O1 O1 60.05(3) 1_565 1_555 3_465
O2 O1 Li2 140.14(13) 1_565 1_555 8_554
O2 O1 Li2 140.14(13) 1_565 1_555 2_664
O2 O1 Li1b 94.8(2) 1_565 1_555 6_666
O2 O1 Li1b 94.8(2) 1_565 1_555 3_566
O2 O1 Li1a 110.0(3) 1_565 1_555 7_565
O2 O1 Li1a 110.0(3) 1_565 1_555 9_565
O2 O1 Si1 34.63(6) 1_565 1_555 2_565
Li2 O1 O2 99.23(7) 11_674 1_555 1_565
Li2 O1 O1 39.37(7) 11_674 1_555 6_675
Li2 O1 O1 74.87(5) 11_674 1_555 3_465
Li2 O1 Li2 62.05(18) 11_674 1_555 8_554
Li2 O1 Li2 41.17(16) 11_674 1_555 2_664
Li2 O1 Li1b 103.6(2) 11_674 1_555 6_666
Li2 O1 Li1b 161.0(3) 11_674 1_555 3_566
Li2 O1 Li1a 86.4(3) 11_674 1_555 7_565
Li2 O1 Li1a 139.9(3) 11_674 1_555 9_565
Li2 O1 Si1 69.66(8) 11_674 1_555 2_565
Li2 O1 Li2 61.60(14) 10_454 1_555 11_674
Li2 O1 O2 99.23(7) 10_454 1_555 1_565
Li2 O1 O1 74.87(5) 10_454 1_555 6_675
Li2 O1 O1 39.37(7) 10_454 1_555 3_465
Li2 O1 Li2 41.17(16) 10_454 1_555 8_554
Li2 O1 Li2 62.05(18) 10_454 1_555 2_664
Li2 O1 Li1b 161.0(3) 10_454 1_555 6_666
Li2 O1 Li1b 103.6(2) 10_454 1_555 3_566
Li2 O1 Li1a 139.9(3) 10_454 1_555 7_565
Li2 O1 Li1a 86.4(3) 10_454 1_555 9_565
Li2 O1 Si1 69.66(8) 10_454 1_555 2_565
Li2 O2 Si1 121.78(13) 6_545 1_555 2_555
Li2 O2 Li2 33.92(16) 12_445 1_555 6_545
Li2 O2 Si1 121.78(13) 12_445 1_555 2_555
Li2 O2 Li2 66.13(19) 1_455 1_555 12_445
Li2 O2 Li2 94.81(18) 1_455 1_555 6_545
Li2 O2 Si1 121.78(13) 1_455 1_555 2_555
Li2 O2 Li2 33.92(16) 5_565 1_555 1_455
Li2 O2 Li2 94.81(18) 5_565 1_555 12_445
Li2 O2 Li2 113.7(3) 5_565 1_555 6_545
Li2 O2 Si1 121.78(13) 5_565 1_555 2_555
Li2 O2 Li2 94.81(18) 4_655 1_555 5_565
Li2 O2 Li2 113.7(3) 4_655 1_555 1_455
Li2 O2 Li2 94.81(18) 4_655 1_555 12_445
Li2 O2 Li2 66.13(19) 4_655 1_555 6_545
Li2 O2 Si1 121.78(13) 4_655 1_555 2_555
Li2 O2 Li2 33.92(16) 3_665 1_555 4_655
Li2 O2 Li2 66.13(19) 3_665 1_555 5_565
Li2 O2 Li2 94.81(18) 3_665 1_555 1_455
Li2 O2 Li2 113.7(3) 3_665 1_555 12_445
Li2 O2 Li2 94.81(18) 3_665 1_555 6_545
Li2 O2 Si1 121.78(13) 3_665 1_555 2_555
O1 O2 Li2 93.13(12) 6_665 1_555 3_665
O1 O2 Li2 110.24(12) 6_665 1_555 4_655
O1 O2 Li2 93.13(12) 6_665 1_555 5_565
O1 O2 Li2 110.24(12) 6_665 1_555 1_455
O1 O2 Li2 152.96(13) 6_665 1_555 12_445
O1 O2 Li2 152.96(13) 6_665 1_555 6_545
O1 O2 Si1 35.20(3) 6_665 1_555 2_555
O1 O2 O1 59.90(5) 1_545 1_555 6_665
O1 O2 Li2 110.24(12) 1_545 1_555 3_665
O1 O2 Li2 93.13(12) 1_545 1_555 4_655
O1 O2 Li2 152.96(13) 1_545 1_555 5_565
O1 O2 Li2 152.96(13) 1_545 1_555 1_455
O1 O2 Li2 110.24(12) 1_545 1_555 12_445
O1 O2 Li2 93.13(12) 1_545 1_555 6_545
O1 O2 Si1 35.20(3) 1_545 1_555 2_555
O1 O2 O1 59.90(5) 3_455 1_555 1_545
O1 O2 O1 59.90(5) 3_455 1_555 6_665
O1 O2 Li2 152.96(13) 3_455 1_555 3_665
O1 O2 Li2 152.96(13) 3_455 1_555 4_655
O1 O2 Li2 110.24(12) 3_455 1_555 5_565
O1 O2 Li2 93.13(12) 3_455 1_555 1_455
O1 O2 Li2 93.13(12) 3_455 1_555 12_445
O1 O2 Li2 110.24(12) 3_455 1_555 6_545
O1 O2 Si1 35.20(3) 3_455 1_555 2_555
O1 Si1 O2 110.16(7) 2_564 1_555 2_554
O1 Si1 O1 108.77(8) 9_664 1_555 2_564
O1 Si1 O2 110.16(7) 9_664 1_555 2_554
O1 Si1 O1 108.77(8) 7_444 1_555 9_664
O1 Si1 O1 108.77(8) 7_444 1_555 2_564
O1 Si1 O2 110.16(7) 7_444 1_555 2_554
Li2 Si1 O1 95.82(10) 3_664 1_555 7_444
Li2 Si1 O1 39.80(10) 3_664 1_555 9_664
Li2 Si1 O1 78.37(9) 3_664 1_555 2_564
Li2 Si1 O2 147.11(9) 3_664 1_555 2_554
Li2 Si1 Li2 21.48(10) 4_654 1_555 3_664
Li2 Si1 O1 78.37(9) 4_654 1_555 7_444
Li2 Si1 O1 39.80(10) 4_654 1_555 9_664
Li2 Si1 O1 95.82(10) 4_654 1_555 2_564
Li2 Si1 O2 147.11(9) 4_654 1_555 2_554
Li2 Si1 Li2 56.11(14) 5_564 1_555 4_654
Li2 Si1 Li2 40.80(14) 5_564 1_555 3_664
Li2 Si1 O1 95.82(10) 5_564 1_555 7_444
Li2 Si1 O1 78.37(9) 5_564 1_555 9_664
Li2 Si1 O1 39.80(10) 5_564 1_555 2_564
Li2 Si1 O2 147.11(9) 5_564 1_555 2_554
Li2 Si1 Li2 21.48(10) 1_454 1_555 5_564
Li2 Si1 Li2 64.68(16) 1_454 1_555 4_654
Li2 Si1 Li2 56.11(14) 1_454 1_555 3_664
Li2 Si1 O1 78.37(9) 1_454 1_555 7_444
Li2 Si1 O1 95.82(10) 1_454 1_555 9_664
Li2 Si1 O1 39.80(10) 1_454 1_555 2_564
Li2 Si1 O2 147.11(9) 1_454 1_555 2_554
Li2 Si1 Li2 56.11(14) 6_544 1_555 1_454
Li2 Si1 Li2 64.68(16) 6_544 1_555 5_564
Li2 Si1 Li2 40.80(14) 6_544 1_555 4_654
Li2 Si1 Li2 56.11(14) 6_544 1_555 3_664
Li2 Si1 O1 39.80(10) 6_544 1_555 7_444
Li2 Si1 O1 78.37(9) 6_544 1_555 9_664
Li2 Si1 O1 95.82(10) 6_544 1_555 2_564
Li2 Si1 O2 147.11(9) 6_544 1_555 2_554
Li2 Si1 Li2 21.48(10) 12_444 1_555 6_544
Li2 Si1 Li2 40.80(14) 12_444 1_555 1_454
Li2 Si1 Li2 56.11(14) 12_444 1_555 5_564
Li2 Si1 Li2 56.11(14) 12_444 1_555 4_654
Li2 Si1 Li2 64.68(16) 12_444 1_555 3_664
Li2 Si1 O1 39.80(10) 12_444 1_555 7_444
Li2 Si1 O1 95.82(10) 12_444 1_555 9_664
Li2 Si1 O1 78.37(9) 12_444 1_555 2_564
Li2 Si1 O2 147.11(9) 12_444 1_555 2_554
Li2 Si1 Li2 116.88(13) 10_444 1_555 12_444
Li2 Si1 Li2 125.20(12) 10_444 1_555 6_544
Li2 Si1 Li2 125.20(12) 10_444 1_555 1_454
Li2 Si1 Li2 140.10(13) 10_444 1_555 5_564
Li2 Si1 Li2 158.94(10) 10_444 1_555 4_654
Li2 Si1 Li2 178.41(8) 10_444 1_555 3_664
Li2 Si1 O1 85.44(9) 10_444 1_555 7_444
Li2 Si1 O1 138.82(11) 10_444 1_555 9_664
Li2 Si1 O1 102.15(8) 10_444 1_555 2_564
Li2 Si1 O2 31.30(8) 10_444 1_555 2_554
Li2 Si1 Li2 38.96(14) 8_544 1_555 10_444
Li2 Si1 Li2 125.20(12) 8_544 1_555 12_444
Li2 Si1 Li2 116.88(13) 8_544 1_555 6_544
Li2 Si1 Li2 158.94(10) 8_544 1_555 1_454
Li2 Si1 Li2 178.41(8) 8_544 1_555 5_564
Li2 Si1 Li2 125.20(12) 8_544 1_555 4_654
Li2 Si1 Li2 140.10(13) 8_544 1_555 3_664
Li2 Si1 O1 85.44(9) 8_544 1_555 7_444
Li2 Si1 O1 102.15(8) 8_544 1_555 9_664
Li2 Si1 O1 138.82(11) 8_544 1_555 2_564
Li2 Si1 O2 31.30(8) 8_544 1_555 2_554
Li2 Si1 Li2 53.48(13) 9_454 1_555 8_544
Li2 Si1 Li2 20.54(10) 9_454 1_555 10_444
Li2 Si1 Li2 125.20(12) 9_454 1_555 12_444
Li2 Si1 Li2 140.10(13) 9_454 1_555 6_544
Li2 Si1 Li2 116.88(13) 9_454 1_555 1_454
Li2 Si1 Li2 125.20(12) 9_454 1_555 5_564
Li2 Si1 Li2 178.41(8) 9_454 1_555 4_654
Li2 Si1 Li2 158.94(10) 9_454 1_555 3_664
Li2 Si1 O1 102.15(8) 9_454 1_555 7_444
Li2 Si1 O1 138.82(11) 9_454 1_555 9_664
Li2 Si1 O1 85.44(9) 9_454 1_555 2_564
Li2 Si1 O2 31.30(8) 9_454 1_555 2_554
Li2 Si1 Li2 61.56(15) 2_654 1_555 9_454
Li2 Si1 Li2 20.54(10) 2_654 1_555 8_544
Li2 Si1 Li2 53.48(13) 2_654 1_555 10_444
Li2 Si1 Li2 140.10(13) 2_654 1_555 12_444
Li2 Si1 Li2 125.20(12) 2_654 1_555 6_544
Li2 Si1 Li2 178.41(8) 2_654 1_555 1_454
Li2 Si1 Li2 158.94(10) 2_654 1_555 5_564
Li2 Si1 Li2 116.88(13) 2_654 1_555 4_654
Li2 Si1 Li2 125.20(12) 2_654 1_555 3_664
Li2 Si1 O1 102.15(8) 2_654 1_555 7_444
Li2 Si1 O1 85.44(9) 2_654 1_555 9_664
Li2 Si1 O1 138.82(11) 2_654 1_555 2_564
Li2 Si1 O2 31.30(8) 2_654 1_555 2_554
Li2 Si1 Li2 53.48(13) 7_564 1_555 2_654
Li2 Si1 Li2 38.96(14) 7_564 1_555 9_454
Li2 Si1 Li2 61.56(15) 7_564 1_555 8_544
Li2 Si1 Li2 53.48(13) 7_564 1_555 10_444
Li2 Si1 Li2 158.94(10) 7_564 1_555 12_444
Li2 Si1 Li2 178.41(8) 7_564 1_555 6_544
Li2 Si1 Li2 125.20(12) 7_564 1_555 1_454
Li2 Si1 Li2 116.88(13) 7_564 1_555 5_564
Li2 Si1 Li2 140.10(13) 7_564 1_555 4_654
Li2 Si1 Li2 125.20(12) 7_564 1_555 3_664
Li2 Si1 O1 138.82(11) 7_564 1_555 7_444
Li2 Si1 O1 102.15(8) 7_564 1_555 9_664
Li2 Si1 O1 85.44(9) 7_564 1_555 2_564
Li2 Si1 O2 31.30(8) 7_564 1_555 2_554
Li2 Si1 Li2 20.54(10) 11_664 1_555 7_564
Li2 Si1 Li2 38.96(14) 11_664 1_555 2_654
Li2 Si1 Li2 53.48(13) 11_664 1_555 9_454
Li2 Si1 Li2 53.48(13) 11_664 1_555 8_544
Li2 Si1 Li2 61.56(15) 11_664 1_555 10_444
Li2 Si1 Li2 178.41(8) 11_664 1_555 12_444
Li2 Si1 Li2 158.94(10) 11_664 1_555 6_544
Li2 Si1 Li2 140.10(13) 11_664 1_555 1_454
Li2 Si1 Li2 125.20(12) 11_664 1_555 5_564
Li2 Si1 Li2 125.20(12) 11_664 1_555 4_654
Li2 Si1 Li2 116.88(13) 11_664 1_555 3_664
Li2 Si1 O1 138.82(11) 11_664 1_555 7_444
Li2 Si1 O1 85.44(9) 11_664 1_555 9_664
Li2 Si1 O1 102.15(8) 11_664 1_555 2_564
Li2 Si1 O2 31.30(8) 11_664 1_555 2_554
Li1b Si1 Li2 109.43(18) 9_555 1_555 11_664
Li1b Si1 Li2 119.24(19) 9_555 1_555 7_564
Li1b Si1 Li2 70.60(17) 9_555 1_555 2_654
Li1b Si1 Li2 96.59(17) 9_555 1_555 9_454
Li1b Si1 Li2 57.86(19) 9_555 1_555 8_544
Li1b Si1 Li2 76.07(17) 9_555 1_555 10_444
Li1b Si1 Li2 69.54(18) 9_555 1_555 12_444
Li1b Si1 Li2 59.19(19) 9_555 1_555 6_544
Li1b Si1 Li2 110.21(18) 9_555 1_555 1_454
Li1b Si1 Li2 123.66(19) 9_555 1_555 5_564
Li1b Si1 Li2 83.01(16) 9_555 1_555 4_654
Li1b Si1 Li2 104.47(17) 9_555 1_555 3_664
Li1b Si1 O1 33.63(14) 9_555 1_555 7_444
Li1b Si1 O1 94.50(10) 9_555 1_555 9_664
Li1b Si1 O1 142.02(12) 9_555 1_555 2_564
Li1b Si1 O2 88.11(18) 9_555 1_555 2_554
Li1b Si1 Li1b 171.0(2) 9_565 1_555 9_555
Li1b Si1 Li2 70.60(17) 9_565 1_555 11_664
Li1b Si1 Li2 57.86(19) 9_565 1_555 7_564
Li1b Si1 Li2 109.43(18) 9_565 1_555 2_654
Li1b Si1 Li2 76.07(17) 9_565 1_555 9_454
Li1b Si1 Li2 119.24(19) 9_565 1_555 8_544
Li1b Si1 Li2 96.59(17) 9_565 1_555 10_444
Li1b Si1 Li2 110.21(18) 9_565 1_555 12_444
Li1b Si1 Li2 123.66(19) 9_565 1_555 6_544
Li1b Si1 Li2 69.54(18) 9_565 1_555 1_454
Li1b Si1 Li2 59.19(19) 9_565 1_555 5_564
Li1b Si1 Li2 104.47(17) 9_565 1_555 4_654
Li1b Si1 Li2 83.01(16) 9_565 1_555 3_664
Li1b Si1 O1 142.02(12) 9_565 1_555 7_444
Li1b Si1 O1 94.50(10) 9_565 1_555 9_664
Li1b Si1 O1 33.63(14) 9_565 1_555 2_564
Li1b Si1 O2 88.11(18) 9_565 1_555 2_554
Li1b Si1 Li1b 51.77(18) 7_455 1_555 9_565
Li1b Si1 Li1b 119.89(3) 7_455 1_555 9_555
Li1b Si1 Li2 96.59(17) 7_455 1_555 11_664
Li1b Si1 Li2 76.07(17) 7_455 1_555 7_564
Li1b Si1 Li2 119.24(19) 7_455 1_555 2_654
Li1b Si1 Li2 57.86(19) 7_455 1_555 9_454
Li1b Si1 Li2 109.43(18) 7_455 1_555 8_544
Li1b Si1 Li2 70.60(17) 7_455 1_555 10_444
Li1b Si1 Li2 83.01(16) 7_455 1_555 12_444
Li1b Si1 Li2 104.47(17) 7_455 1_555 6_544
Li1b Si1 Li2 59.19(19) 7_455 1_555 1_454
Li1b Si1 Li2 69.54(18) 7_455 1_555 5_564
Li1b Si1 Li2 123.66(19) 7_455 1_555 4_654
Li1b Si1 Li2 110.21(18) 7_455 1_555 3_664
Li1b Si1 O1 94.50(10) 7_455 1_555 7_444
Li1b Si1 O1 142.02(12) 7_455 1_555 9_664
Li1b Si1 O1 33.63(14) 7_455 1_555 2_564
Li1b Si1 O2 88.11(18) 7_455 1_555 2_554
Li1b Si1 Li1b 171.0(2) 7_555 1_555 7_455
Li1b Si1 Li1b 119.89(3) 7_555 1_555 9_565
Li1b Si1 Li1b 68.16(18) 7_555 1_555 9_555
Li1b Si1 Li2 76.07(17) 7_555 1_555 11_664
Li1b Si1 Li2 96.59(17) 7_555 1_555 7_564
Li1b Si1 Li2 57.86(19) 7_555 1_555 2_654
Li1b Si1 Li2 119.24(19) 7_555 1_555 9_454
Li1b Si1 Li2 70.60(17) 7_555 1_555 8_544
Li1b Si1 Li2 109.43(18) 7_555 1_555 10_444
Li1b Si1 Li2 104.47(17) 7_555 1_555 12_444
Li1b Si1 Li2 83.01(16) 7_555 1_555 6_544
Li1b Si1 Li2 123.66(19) 7_555 1_555 1_454
Li1b Si1 Li2 110.21(18) 7_555 1_555 5_564
Li1b Si1 Li2 59.19(19) 7_555 1_555 4_654
Li1b Si1 Li2 69.54(18) 7_555 1_555 3_664
Li1b Si1 O1 94.50(10) 7_555 1_555 7_444
Li1b Si1 O1 33.63(14) 7_555 1_555 9_664
Li1b Si1 O1 142.02(12) 7_555 1_555 2_564
Li1b Si1 O2 88.11(18) 7_555 1_555 2_554
Li1b Si1 Li1b 119.89(3) 2_555 1_555 7_555
Li1b Si1 Li1b 68.16(18) 2_555 1_555 7_455
Li1b Si1 Li1b 119.89(3) 2_555 1_555 9_565
Li1b Si1 Li1b 51.77(18) 2_555 1_555 9_555
Li1b Si1 Li2 119.24(19) 2_555 1_555 11_664
Li1b Si1 Li2 109.43(18) 2_555 1_555 7_564
Li1b Si1 Li2 96.59(17) 2_555 1_555 2_654
Li1b Si1 Li2 70.60(17) 2_555 1_555 9_454
Li1b Si1 Li2 76.07(17) 2_555 1_555 8_544
Li1b Si1 Li2 57.86(19) 2_555 1_555 10_444
Li1b Si1 Li2 59.19(19) 2_555 1_555 12_444
Li1b Si1 Li2 69.54(18) 2_555 1_555 6_544
Li1b Si1 Li2 83.01(16) 2_555 1_555 1_454
Li1b Si1 Li2 104.47(17) 2_555 1_555 5_564
Li1b Si1 Li2 110.21(18) 2_555 1_555 4_654
Li1b Si1 Li2 123.66(19) 2_555 1_555 3_664
Li1b Si1 O1 33.63(14) 2_555 1_555 7_444
Li1b Si1 O1 142.02(12) 2_555 1_555 9_664
Li1b Si1 O1 94.50(10) 2_555 1_555 2_564
Li1b Si1 O2 88.11(18) 2_555 1_555 2_554
Li1b Si1 Li1b 171.0(2) 2_665 1_555 2_555
Li1b Si1 Li1b 51.77(18) 2_665 1_555 7_555
Li1b Si1 Li1b 119.89(3) 2_665 1_555 7_455
Li1b Si1 Li1b 68.16(18) 2_665 1_555 9_565
Li1b Si1 Li1b 119.89(3) 2_665 1_555 9_555
Li1b Si1 Li2 57.86(19) 2_665 1_555 11_664
Li1b Si1 Li2 70.60(17) 2_665 1_555 7_564
Li1b Si1 Li2 76.07(17) 2_665 1_555 2_654
Li1b Si1 Li2 109.43(18) 2_665 1_555 9_454
Li1b Si1 Li2 96.59(17) 2_665 1_555 8_544
Li1b Si1 Li2 119.24(19) 2_665 1_555 10_444
Li1b Si1 Li2 123.66(19) 2_665 1_555 12_444
Li1b Si1 Li2 110.21(18) 2_665 1_555 6_544
Li1b Si1 Li2 104.47(17) 2_665 1_555 1_454
Li1b Si1 Li2 83.01(16) 2_665 1_555 5_564
Li1b Si1 Li2 69.54(18) 2_665 1_555 4_654
Li1b Si1 Li2 59.19(19) 2_665 1_555 3_664
Li1b Si1 O1 142.02(12) 2_665 1_555 7_444
Li1b Si1 O1 33.63(14) 2_665 1_555 9_664
Li1b Si1 O1 94.50(10) 2_665 1_555 2_564
Li1b Si1 O2 88.11(18) 2_665 1_555 2_554
Li1a Si1 Li1b 65.01(15) 3_565 1_555 2_665
Li1a Si1 Li1b 123.79(14) 3_565 1_555 2_555
Li1a Si1 Li1b 115.86(14) 3_565 1_555 7_555
Li1a Si1 Li1b 56.93(15) 3_565 1_555 7_455
Li1a Si1 Li1b 13.0(3) 3_565 1_555 9_565
Li1a Si1 Li1b 170.5(3) 3_565 1_555 9_555
Li1a Si1 Li2 80.1(2) 3_565 1_555 11_664
Li1a Si1 Li2 69.7(2) 3_565 1_555 7_564
Li1a Si1 Li2 118.9(2) 3_565 1_555 2_654
Li1a Si1 Li2 88.84(19) 3_565 1_555 9_454
Li1a Si1 Li2 131.2(2) 3_565 1_555 8_544
Li1a Si1 Li2 109.29(19) 3_565 1_555 10_444
Li1a Si1 Li2 100.9(2) 3_565 1_555 12_444
Li1a Si1 Li2 111.9(2) 3_565 1_555 6_544
Li1a Si1 Li2 60.3(2) 3_565 1_555 1_454
Li1a Si1 Li2 47.2(2) 3_565 1_555 5_564
Li1a Si1 Li2 91.8(2) 3_565 1_555 4_654
Li1a Si1 Li2 70.39(19) 3_565 1_555 3_664
Li1a Si1 O1 137.41(18) 3_565 1_555 7_444
Li1a Si1 O1 86.45(13) 3_565 1_555 9_664
Li1a Si1 O1 30.40(13) 3_565 1_555 2_564
Li1a Si1 O2 100.5(2) 3_565 1_555 2_554
Li1a Si1 Li1a 116.76(12) 6_655 1_555 3_565
Li1a Si1 Li1b 56.93(15) 6_655 1_555 2_665
Li1a Si1 Li1b 115.86(14) 6_655 1_555 2_555
Li1a Si1 Li1b 13.0(3) 6_655 1_555 7_555
Li1a Si1 Li1b 170.5(3) 6_655 1_555 7_455
Li1a Si1 Li1b 123.79(14) 6_655 1_555 9_565
Li1a Si1 Li1b 65.01(15) 6_655 1_555 9_555
Li1a Si1 Li2 88.84(19) 6_655 1_555 11_664
Li1a Si1 Li2 109.29(19) 6_655 1_555 7_564
Li1a Si1 Li2 69.7(2) 6_655 1_555 2_654
Li1a Si1 Li2 131.2(2) 6_655 1_555 9_454
Li1a Si1 Li2 80.1(2) 6_655 1_555 8_544
Li1a Si1 Li2 118.9(2) 6_655 1_555 10_444
Li1a Si1 Li2 91.8(2) 6_655 1_555 12_444
Li1a Si1 Li2 70.39(19) 6_655 1_555 6_544
Li1a Si1 Li2 111.9(2) 6_655 1_555 1_454
Li1a Si1 Li2 100.9(2) 6_655 1_555 5_564
Li1a Si1 Li2 47.2(2) 6_655 1_555 4_654
Li1a Si1 Li2 60.3(2) 6_655 1_555 3_664
Li1a Si1 O1 86.45(13) 6_655 1_555 7_444
Li1a Si1 O1 30.40(13) 6_655 1_555 9_664
Li1a Si1 O1 137.41(18) 6_655 1_555 2_564
Li1a Si1 O2 100.5(2) 6_655 1_555 2_554
Li1a Si1 Li1a 59.0(2) 3_555 1_555 6_655
Li1a Si1 Li1a 159.0(4) 3_555 1_555 3_565
Li1a Si1 Li1b 115.86(14) 3_555 1_555 2_665
Li1a Si1 Li1b 56.93(15) 3_555 1_555 2_555
Li1a Si1 Li1b 65.01(15) 3_555 1_555 7_555
Li1a Si1 Li1b 123.79(14) 3_555 1_555 7_455
Li1a Si1 Li1b 170.5(3) 3_555 1_555 9_565
Li1a Si1 Li1b 13.0(3) 3_555 1_555 9_555
Li1a Si1 Li2 118.9(2) 3_555 1_555 11_664
Li1a Si1 Li2 131.2(2) 3_555 1_555 7_564
Li1a Si1 Li2 80.1(2) 3_555 1_555 2_654
Li1a Si1 Li2 109.29(19) 3_555 1_555 9_454
Li1a Si1 Li2 69.7(2) 3_555 1_555 8_544
Li1a Si1 Li2 88.84(19) 3_555 1_555 10_444
Li1a Si1 Li2 60.3(2) 3_555 1_555 12_444
Li1a Si1 Li2 47.2(2) 3_555 1_555 6_544
Li1a Si1 Li2 100.9(2) 3_555 1_555 1_454
Li1a Si1 Li2 111.9(2) 3_555 1_555 5_564
Li1a Si1 Li2 70.39(19) 3_555 1_555 4_654
Li1a Si1 Li2 91.8(2) 3_555 1_555 3_664
Li1a Si1 O1 30.40(13) 3_555 1_555 7_444
Li1a Si1 O1 86.45(13) 3_555 1_555 9_664
Li1a Si1 O1 137.41(18) 3_555 1_555 2_564
Li1a Si1 O2 100.5(2) 3_555 1_555 2_554
Li1a Si1 Li1a 116.76(12) 6_555 1_555 3_555
Li1a Si1 Li1a 159.0(4) 6_555 1_555 6_655
Li1a Si1 Li1a 58.8(2) 6_555 1_555 3_565
Li1a Si1 Li1b 123.79(14) 6_555 1_555 2_665
Li1a Si1 Li1b 65.01(15) 6_555 1_555 2_555
Li1a Si1 Li1b 170.5(3) 6_555 1_555 7_555
Li1a Si1 Li1b 13.0(3) 6_555 1_555 7_455
Li1a Si1 Li1b 56.93(15) 6_555 1_555 9_565
Li1a Si1 Li1b 115.86(14) 6_555 1_555 9_555
Li1a Si1 Li2 109.29(19) 6_555 1_555 11_664
Li1a Si1 Li2 88.84(19) 6_555 1_555 7_564
Li1a Si1 Li2 131.2(2) 6_555 1_555 2_654
Li1a Si1 Li2 69.7(2) 6_555 1_555 9_454
Li1a Si1 Li2 118.9(2) 6_555 1_555 8_544
Li1a Si1 Li2 80.1(2) 6_555 1_555 10_444
Li1a Si1 Li2 70.39(19) 6_555 1_555 12_444
Li1a Si1 Li2 91.8(2) 6_555 1_555 6_544
Li1a Si1 Li2 47.2(2) 6_555 1_555 1_454
Li1a Si1 Li2 60.3(2) 6_555 1_555 5_564
Li1a Si1 Li2 111.9(2) 6_555 1_555 4_654
Li1a Si1 Li2 100.9(2) 6_555 1_555 3_664
Li1a Si1 O1 86.45(13) 6_555 1_555 7_444
Li1a Si1 O1 137.41(18) 6_555 1_555 9_664
Li1a Si1 O1 30.40(13) 6_555 1_555 2_564
Li1a Si1 O2 100.5(2) 6_555 1_555 2_554
Li1a Si1 Li1a 116.76(12) 1_555 1_555 6_555
Li1a Si1 Li1a 116.76(12) 1_555 1_555 3_555
Li1a Si1 Li1a 58.8(2) 1_555 1_555 6_655
Li1a Si1 Li1a 59.0(2) 1_555 1_555 3_565
Li1a Si1 Li1b 13.0(3) 1_555 1_555 2_665
Li1a Si1 Li1b 170.5(3) 1_555 1_555 2_555
Li1a Si1 Li1b 56.93(15) 1_555 1_555 7_555
Li1a Si1 Li1b 115.86(14) 1_555 1_555 7_455
Li1a Si1 Li1b 65.01(15) 1_555 1_555 9_565
Li1a Si1 Li1b 123.79(14) 1_555 1_555 9_555
Li1a Si1 Li2 69.7(2) 1_555 1_555 11_664
Li1a Si1 Li2 80.1(2) 1_555 1_555 7_564
Li1a Si1 Li2 88.84(19) 1_555 1_555 2_654
Li1a Si1 Li2 118.9(2) 1_555 1_555 9_454
Li1a Si1 Li2 109.29(19) 1_555 1_555 8_544
Li1a Si1 Li2 131.2(2) 1_555 1_555 10_444
Li1a Si1 Li2 111.9(2) 1_555 1_555 12_444
Li1a Si1 Li2 100.9(2) 1_555 1_555 6_544
Li1a Si1 Li2 91.8(2) 1_555 1_555 1_454
Li1a Si1 Li2 70.39(19) 1_555 1_555 5_564
Li1a Si1 Li2 60.3(2) 1_555 1_555 4_654
Li1a Si1 Li2 47.2(2) 1_555 1_555 3_664
Li1a Si1 O1 137.41(18) 1_555 1_555 7_444
Li1a Si1 O1 30.40(13) 1_555 1_555 9_664
Li1a Si1 O1 86.45(13) 1_555 1_555 2_564
Li1a Si1 O2 100.5(2) 1_555 1_555 2_554
Li1a Si1 Li1a 159.0(4) 1_445 1_555 1_555
Li1a Si1 Li1a 59.0(2) 1_445 1_555 6_555
Li1a Si1 Li1a 58.8(2) 1_445 1_555 3_555
Li1a Si1 Li1a 116.76(12) 1_445 1_555 6_655
Li1a Si1 Li1a 116.76(12) 1_445 1_555 3_565
Li1a Si1 Li1b 170.5(3) 1_445 1_555 2_665
Li1a Si1 Li1b 13.0(3) 1_445 1_555 2_555
Li1a Si1 Li1b 123.79(14) 1_445 1_555 7_555
Li1a Si1 Li1b 65.01(15) 1_445 1_555 7_455
Li1a Si1 Li1b 115.86(14) 1_445 1_555 9_565
Li1a Si1 Li1b 56.93(15) 1_445 1_555 9_555
Li1a Si1 Li2 131.2(2) 1_445 1_555 11_664
Li1a Si1 Li2 118.9(2) 1_445 1_555 7_564
Li1a Si1 Li2 109.29(19) 1_445 1_555 2_654
Li1a Si1 Li2 80.1(2) 1_445 1_555 9_454
Li1a Si1 Li2 88.84(19) 1_445 1_555 8_544
Li1a Si1 Li2 69.7(2) 1_445 1_555 10_444
Li1a Si1 Li2 47.2(2) 1_445 1_555 12_444
Li1a Si1 Li2 60.3(2) 1_445 1_555 6_544
Li1a Si1 Li2 70.39(19) 1_445 1_555 1_454
Li1a Si1 Li2 91.8(2) 1_445 1_555 5_564
Li1a Si1 Li2 100.9(2) 1_445 1_555 4_654
Li1a Si1 Li2 111.9(2) 1_445 1_555 3_664
Li1a Si1 O1 30.40(13) 1_445 1_555 7_444
Li1a Si1 O1 137.41(18) 1_445 1_555 9_664
Li1a Si1 O1 86.45(13) 1_445 1_555 2_564
Li1a Si1 O2 100.5(2) 1_445 1_555 2_554

loop_
_geom_bond_atom_site_label_1
_geom_bond_atom_site_label_2
_geom_bond_distance
_geom_bond_site_symmetry_1
_geom_bond_site_symmetry_2
Cl1 Li1b 2.366(6) 1_555 2_665
Cl1 Li1b 2.366(6) 1_555 7_565
Cl1 Li1b 2.366(6) 1_555 9_565
Cl1 Li2 2.434(4) 1_555 11_664
Cl1 Li2 2.434(4) 1_555 8_554
Cl1 Li2 2.434(4) 1_555 7_564
Cl1 Li2 2.434(4) 1_555 2_664
Cl1 Li2 2.434(4) 1_555 10_554
Cl1 Li2 2.434(4) 1_555 9_564
Cl1 Li1a 2.636(9) 1_555 6_665
Cl1 Li1a 2.636(9) 1_555 1_555
Cl1 Li1a 2.636(9) 1_555 3_565
Cl2 Li2 2.533(3) 1_555 6_555
Cl2 Li2 2.533(3) 1_555 4_665
Cl2 Li2 2.533(3) 1_555 12_555
Cl2 Li2 2.533(3) 1_555 3_665
Cl2 Li2 2.533(3) 1_555 5_565
Cl2 Li2 2.533(3) 1_555 1_565
Cl2 Li1a 2.580(9) 1_555 3_566
Cl2 Li1a 2.580(9) 1_555 1_556
Cl2 Li1a 2.580(9) 1_555 6_666
Cl2 Li1b 2.908(8) 1_555 6_666
Cl2 Li1b 2.908(8) 1_555 1_556
Cl2 Li1b 2.908(8) 1_555 3_566
Li1a Li1b 0.701(14) 1_555 2_665
Li1a O1 1.889(2) 1_555 9_664
Li1a O1 1.889(2) 1_555 7_554
Li1a Li2 2.412(10) 1_555 12_554
Li1a Li2 2.412(10) 1_555 3_664
Li1a Cl2 2.580(9) 1_555 1_554
Li1a Cl1 2.636(9) 1_555 1_555
Li1a Li1b 2.942(7) 1_555 7_555
Li1a Li1b 2.942(7) 1_555 9_665
Li1a Li2 3.017(8) 1_555 6_654
Li1a Li2 3.017(8) 1_555 4_654
Li1a Li1a 3.050(10) 1_555 6_655
Li1a Li1a 3.050(10) 1_555 3_665
Li1a Li1a 3.060(10) 1_555 3_565
Li1a Li1a 3.060(10) 1_555 6_665
Li1a Si1 3.1073(19) 1_555 1_555
Li1a Si1 3.1073(19) 1_555 1_665
Li1b Li1a 0.701(14) 1_555 2_664
Li1b O1 1.931(4) 1_555 3_564
Li1b O1 1.931(4) 1_555 6_664
Li1b Cl1 2.366(6) 1_555 2_664
Li1b Li1b 2.676(8) 1_555 3_565
Li1b Li1b 2.676(8) 1_555 6_665
Li1b Cl2 2.908(8) 1_555 1_554
Li1b Li1a 2.942(7) 1_555 7_564
Li1b Li1a 2.942(7) 1_555 9_564
Li1b Li2 2.945(9) 1_555 3_664
Li1b Li2 2.945(9) 1_555 12_554
Li1b Li2 2.945(9) 1_555 10_553
Li1b Li2 2.945(9) 1_555 11_663
Li1b Si1 3.0649(5) 1_555 2_554
Li1b Si1 3.0649(5) 1_555 2_664
Li2 Li2 1.078(5) 1_555 5_665
Li2 O2 1.847(4) 1_555 1_655
Li2 O1 1.942(4) 1_555 2_665
Li2 Li2 2.016(8) 1_555 12_545
Li2 Li1a 2.412(10) 1_555 6_656
Li2 Cl1 2.434(4) 1_555 2_665
Li2 Cl2 2.533(3) 1_555 1_545
Li2 Li2 2.720(7) 1_555 6_645
Li2 Li2 2.720(7) 1_555 3_765
Li2 Si1 2.892(4) 1_555 1_656
Li2 Li1b 2.945(9) 1_555 6_656
Li2 Li1b 2.945(9) 1_555 7_556
Li2 Li1a 3.017(8) 1_555 3_666
Li2 Li2 3.017(8) 1_555 4_655
Li2 O1 3.020(4) 1_555 7_545
Li2 Si1 3.022(4) 1_555 2_655
Li2 Li2 3.093(8) 1_555 4_755
O1 Si1 1.6325(10) 1_555 2_565
O1 Li1a 1.889(2) 1_555 9_565
O1 Li1a 1.889(2) 1_555 7_565
O1 Li1b 1.931(4) 1_555 3_566
O1 Li1b 1.931(4) 1_555 6_666
O1 Li2 1.942(4) 1_555 2_664
O1 Li2 1.942(4) 1_555 8_554
O1 O1 2.6543(10) 1_555 3_465
O1 O1 2.6543(10) 1_555 6_675
O1 O2 2.658(2) 1_555 1_565
O1 Li2 3.020(4) 1_555 11_674
O1 Li2 3.020(4) 1_555 10_454
O2 Si1 1.609(2) 1_555 2_555
O2 Li2 1.847(4) 1_555 6_545
O2 Li2 1.847(4) 1_555 12_445
O2 Li2 1.847(4) 1_555 1_455
O2 Li2 1.847(4) 1_555 5_565
O2 Li2 1.847(4) 1_555 4_655
O2 Li2 1.847(4) 1_555 3_665
O2 O1 2.658(2) 1_555 6_665
O2 O1 2.658(2) 1_555 1_545
O2 O1 2.658(2) 1_555 3_455
Si1 O2 1.609(2) 1_555 2_554
Si1 O1 1.6325(10) 1_555 2_564
Si1 O1 1.6325(10) 1_555 9_664
Si1 O1 1.6325(10) 1_555 7_444
Si1 Li2 2.892(4) 1_555 3_664
Si1 Li2 2.892(4) 1_555 4_654
Si1 Li2 2.892(4) 1_555 5_564
Si1 Li2 2.892(4) 1_555 1_454
Si1 Li2 2.892(4) 1_555 6_544
Si1 Li2 2.892(4) 1_555 12_444
Si1 Li2 3.022(4) 1_555 10_444
Si1 Li2 3.022(4) 1_555 8_544
Si1 Li2 3.022(4) 1_555 9_454
Si1 Li2 3.022(4) 1_555 2_654
Si1 Li2 3.022(4) 1_555 7_564
Si1 Li2 3.022(4) 1_555 11_664
Si1 Li1b 3.0649(5) 1_555 9_555
Si1 Li1b 3.0649(5) 1_555 9_565
Si1 Li1b 3.0649(5) 1_555 7_455
Si1 Li1b 3.0649(5) 1_555 7_555
Si1 Li1b 3.0649(5) 1_555 2_555
Si1 Li1b 3.0649(5) 1_555 2_665
Si1 Li1a 3.1073(19) 1_555 3_565
Si1 Li1a 3.1073(19) 1_555 6_655
Si1 Li1a 3.1073(19) 1_555 3_555
Si1 Li1a 3.1073(19) 1_555 6_555
Si1 Li1a 3.1073(19) 1_555 1_555
Si1 Li1a 3.1073(19) 1_555 1_445

loop_
_pd_phase_id
_pd_phase_mass_%
1 95.88
